data_4102685
loop_
_publ_author_name
'Cheng Fan'
'Lauren G. Mercier'
'Warren E. Piers'
'Heikki M. Tuononen'
'Masood Parvez'

_publ_contact_author
;
    Masood Parvez
    Department of Chemistry
    University of Calgary
    2500 University Drive N.W.
    Calgary, Alberta, Canada T2N 1N4  
;
_publ_contact_author_email ' parvez@ucalgary.ca '
_publ_contact_author_fax ' (403)289-9488 '
_publ_contact_author_phone ' (403)220-5348 '
_publ_section_title
;
 Dihydrogen Activation by Antiaromatic Pentaarylboroles
;
_journal_name_full 'Journal of the American Chemical Society'
_journal_page_first 9604
_journal_page_last 9606
_journal_paper_doi 10.1021/ja105075h
_journal_volume 132
_journal_year 2010
_chemical_absolute_configuration ad
_chemical_formula_moiety 'C39 H7  B F25 N, C Cl2 D2'
_chemical_formula_sum 'C40 H7 B Cl2 D2 F25 N'
_chemical_formula_weight 1062.19
_chemical_name_systematic
;
 ?
;
_space_group_IT_number 19
_symmetry_cell_setting orthorhombic
_symmetry_space_group_name_Hall 'P 2ac 2ab'
_symmetry_space_group_name_H-M 'P 21 21 21'
_atom_sites_solution_hydrogens geom
_atom_sites_solution_primary direct
_atom_sites_solution_secondary difmap
_audit_creation_method SHELXL-97
_cell_angle_alpha 90.00
_cell_angle_beta 90.00
_cell_angle_gamma 90.00
_cell_formula_units_Z 4
_cell_length_a 10.16080(10)
_cell_length_b 11.16690(10)
_cell_length_c 34.7339(5)
_cell_measurement_reflns_used 5074
_cell_measurement_temperature 173(2)
_cell_measurement_theta_max 27.5
_cell_measurement_theta_min 1.0
_cell_volume 3941.07(8)
_computing_cell_refinement 'HKL DENZO (Otwinowski & Minor, 1997)'
_computing_data_collection 'COLLECT (Hooft, 1998)'
_computing_data_reduction 'SCALEPACK (Otwinowski & Minor, 1997)'
_computing_molecular_graphics 'ORTEP-3 (Farrugia, 1997)'
_computing_publication_material 'SHELXL-97 (Sheldrick, 2008)'
_computing_structure_refinement 'SHELXL-97 (Sheldrick, 2008)'
_computing_structure_solution 'SIR92 (Altomare et al., 1991)'
_diffrn_ambient_temperature 173(2)
_diffrn_measured_fraction_theta_full 0.998
_diffrn_measured_fraction_theta_max 0.998
_diffrn_measurement_device_type 'Nonius APEX2 CCD'
_diffrn_measurement_method ' \w and \f '
_diffrn_radiation_monochromator graphite
_diffrn_radiation_source 'fine-focus sealed tube'
_diffrn_radiation_type MoK\a
_diffrn_radiation_wavelength 0.71073
_diffrn_reflns_av_R_equivalents 0.0000
_diffrn_reflns_av_sigmaI/netI 0.0146
_diffrn_reflns_limit_h_max 13
_diffrn_reflns_limit_h_min -13
_diffrn_reflns_limit_k_max 14
_diffrn_reflns_limit_k_min -14
_diffrn_reflns_limit_l_max 44
_diffrn_reflns_limit_l_min -44
_diffrn_reflns_number 9033
_diffrn_reflns_theta_full 25.00
_diffrn_reflns_theta_max 27.5
_diffrn_reflns_theta_min 1.9
_diffrn_standards_number 0
_exptl_absorpt_coefficient_mu 0.318
_exptl_absorpt_correction_T_max 0.9874
_exptl_absorpt_correction_T_min 0.9275
_exptl_absorpt_correction_type multi-scan
_exptl_absorpt_process_details 'SORTAV: (Blessing, 1997)'
_exptl_crystal_colour colorless
_exptl_crystal_density_diffrn 1.787
_exptl_crystal_density_method 'not measured'
_exptl_crystal_description plate
_exptl_crystal_F_000 2080
_exptl_crystal_size_max 0.24
_exptl_crystal_size_mid 0.12
_exptl_crystal_size_min 0.04
_refine_diff_density_max 0.348
_refine_diff_density_min -0.784
_refine_diff_density_rms 0.058
_refine_ls_abs_structure_details 'Flack H D (1983), Acta Cryst. A39, 876-881'
_refine_ls_abs_structure_Flack 0.01(11)
_refine_ls_extinction_method none
_refine_ls_goodness_of_fit_ref 1.063
_refine_ls_hydrogen_treatment mixed
_refine_ls_matrix_type full
_refine_ls_number_parameters 650
_refine_ls_number_reflns 6919
_refine_ls_number_restraints 0
_refine_ls_restrained_S_all 1.063
_refine_ls_R_factor_all 0.0383
_refine_ls_R_factor_gt 0.0374
_refine_ls_shift/su_max 0.002
_refine_ls_shift/su_mean 0.000
_refine_ls_structure_factor_coef Fsqd
_refine_ls_weighting_details 'calc w=1/[\s^2^(Fo^2^)+(0.0636P)^2^+3.0188P] where P=(Fo^2^+2Fc^2^)/3'
_refine_ls_weighting_scheme calc
_refine_ls_wR_factor_gt 0.1065
_refine_ls_wR_factor_ref 0.1079
_reflns_number_gt 8774
_reflns_number_total 9033
_reflns_threshold_expression >2sigma(I)
_cod_data_source_file ja105075h_si_003.cif
_cod_data_source_block Compound_I
_cod_original_formula_sum 'C40 H7  B Cl2 D2 F25 N'
_cod_database_code 4102685

loop_
_symmetry_equiv_pos_as_xyz
'x, y, z'
'-x+1/2, -y, z+1/2'
'x+1/2, -y+1/2, -z'
'-x, y+1/2, -z+1/2'

loop_
_atom_site_label
_atom_site_type_symbol
_atom_site_fract_x
_atom_site_fract_y
_atom_site_fract_z
_atom_site_U_iso_or_equiv
_atom_site_adp_type
_atom_site_occupancy
_atom_site_symmetry_multiplicity
_atom_site_calc_flag
_atom_site_refinement_flags
_atom_site_disorder_assembly
_atom_site_disorder_group
B1 B 1.0614(3) 0.5205(3) 0.13673(8) 0.0209(6) Uani 1 1 d . . .
F1 F 1.14120(18) 0.31603(15) 0.17979(5) 0.0354(4) Uani 1 1 d . . .
F2 F 1.0161(2) 0.21099(17) 0.23829(6) 0.0478(5) Uani 1 1 d . . .
F3 F 0.7873(2) 0.30524(19) 0.26584(5) 0.0497(5) Uani 1 1 d . . .
F4 F 0.69619(19) 0.51645(19) 0.23647(6) 0.0461(5) Uani 1 1 d . . .
F5 F 0.82116(16) 0.62519(15) 0.18052(5) 0.0321(4) Uani 1 1 d . . .
F6 F 1.08528(18) 0.17139(14) 0.10753(5) 0.0342(4) Uani 1 1 d . . .
F7 F 0.9055(2) 0.00370(15) 0.12236(6) 0.0465(5) Uani 1 1 d . . .
F8 F 0.6491(2) 0.06383(19) 0.13277(8) 0.0611(6) Uani 1 1 d . . .
F9 F 0.57690(18) 0.29808(19) 0.13055(7) 0.0513(5) Uani 1 1 d . . .
F10 F 0.75534(16) 0.46886(14) 0.11583(5) 0.0315(4) Uani 1 1 d . . .
F11 F 1.16407(17) 0.35318(16) 0.02523(5) 0.0346(4) Uani 1 1 d . . .
F12 F 1.0990(2) 0.23946(19) -0.04023(5) 0.0447(5) Uani 1 1 d . . .
F13 F 0.8552(2) 0.26791(19) -0.07114(5) 0.0451(5) Uani 1 1 d . . .
F14 F 0.6778(2) 0.4131(2) -0.03524(6) 0.0488(5) Uani 1 1 d . . .
F15 F 0.73926(18) 0.52174(17) 0.03080(5) 0.0405(4) Uani 1 1 d . . .
F16 F 0.80401(17) 0.80442(14) 0.08882(5) 0.0302(3) Uani 1 1 d . . .
F17 F 0.78003(19) 0.99641(15) 0.04282(5) 0.0389(4) Uani 1 1 d . . .
F18 F 0.9042(2) 1.00267(16) -0.02661(5) 0.0424(4) Uani 1 1 d . . .
F19 F 1.05680(18) 0.81376(16) -0.04873(5) 0.0348(4) Uani 1 1 d . . .
F20 F 1.09966(16) 0.63248(15) -0.00070(5) 0.0298(4) Uani 1 1 d . . .
F21 F 1.23991(16) 0.70944(16) 0.06625(4) 0.0306(4) Uani 1 1 d . . .
F22 F 1.39401(19) 0.89890(18) 0.07653(6) 0.0441(5) Uani 1 1 d . . .
F23 F 1.3521(2) 1.05195(17) 0.13635(7) 0.0516(5) Uani 1 1 d . . .
F24 F 1.1494(2) 1.00998(16) 0.18588(6) 0.0476(5) Uani 1 1 d . . .
F25 F 0.99531(18) 0.81794(15) 0.17679(5) 0.0355(4) Uani 1 1 d . . .
N1 N 1.2175(2) 0.53084(19) 0.14498(6) 0.0214(4) Uani 1 1 d . . .
C1 C 1.0304(3) 0.4210(2) 0.10188(7) 0.0209(5) Uani 1 1 d . . .
H1 H 1.097(3) 0.381(3) 0.0970(9) 0.025 Uiso 1 1 d . . .
C2 C 0.9905(2) 0.4991(2) 0.06759(7) 0.0214(5) Uani 1 1 d . . .
C3 C 0.9869(2) 0.6161(2) 0.07480(7) 0.0214(5) Uani 1 1 d . . .
C4 C 1.0158(3) 0.6492(2) 0.11657(7) 0.0211(5) Uani 1 1 d . . .
H4 H 0.937(3) 0.669(3) 0.1269(9) 0.025 Uiso 1 1 d . . .
C5 C 1.3087(3) 0.5103(2) 0.11750(8) 0.0261(6) Uani 1 1 d . . .
H5 H 1.275(3) 0.477(3) 0.0969(10) 0.031 Uiso 1 1 d . . .
C6 C 1.4395(3) 0.5348(3) 0.12296(9) 0.0329(6) Uani 1 1 d . . .
H6 H 1.503(4) 0.521(3) 0.1044(11) 0.039 Uiso 1 1 d . . .
C7 C 1.4812(3) 0.5811(3) 0.15748(10) 0.0386(7) Uani 1 1 d . . .
H7 H 1.571(4) 0.593(4) 0.1610(11) 0.046 Uiso 1 1 d . . .
C8 C 1.3889(3) 0.6021(3) 0.18605(10) 0.0404(7) Uani 1 1 d . . .
H8 H 1.412(4) 0.619(4) 0.2155(12) 0.049 Uiso 1 1 d . . .
C9 C 1.2592(3) 0.5774(3) 0.17877(8) 0.0303(6) Uani 1 1 d . . .
H9 H 1.194(4) 0.591(3) 0.1989(10) 0.036 Uiso 1 1 d . . .
C10 C 0.9898(3) 0.4774(2) 0.17674(7) 0.0235(5) Uani 1 1 d . . .
C11 C 1.0329(3) 0.3705(3) 0.19377(8) 0.0273(6) Uani 1 1 d . . .
C12 C 0.9690(3) 0.3132(3) 0.22348(8) 0.0335(7) Uani 1 1 d . . .
C13 C 0.8544(3) 0.3615(3) 0.23779(8) 0.0352(7) Uani 1 1 d . . .
C14 C 0.8085(3) 0.4671(3) 0.22289(8) 0.0328(6) Uani 1 1 d . . .
C15 C 0.8762(3) 0.5229(2) 0.19319(7) 0.0258(6) Uani 1 1 d . . .
C16 C 0.9276(3) 0.3274(2) 0.11049(7) 0.0226(5) Uani 1 1 d . . .
C17 C 0.9605(3) 0.2063(2) 0.11281(8) 0.0258(6) Uani 1 1 d . . .
C18 C 0.8683(3) 0.1188(3) 0.12046(9) 0.0335(7) Uani 1 1 d . . .
C19 C 0.7391(3) 0.1490(3) 0.12626(10) 0.0378(7) Uani 1 1 d . . .
C20 C 0.7030(3) 0.2679(3) 0.12468(9) 0.0345(7) Uani 1 1 d . . .
C21 C 0.7957(3) 0.3534(2) 0.11677(8) 0.0260(6) Uani 1 1 d . . .
C22 C 0.9543(3) 0.4405(2) 0.03091(7) 0.0233(5) Uani 1 1 d . . .
C23 C 1.0418(3) 0.3663(2) 0.01125(8) 0.0255(6) Uani 1 1 d . . .
C24 C 1.0102(3) 0.3088(3) -0.02233(8) 0.0302(6) Uani 1 1 d . . .
C25 C 0.8868(3) 0.3239(3) -0.03829(8) 0.0324(6) Uani 1 1 d . . .
C26 C 0.7973(3) 0.3963(3) -0.02003(9) 0.0329(6) Uani 1 1 d . . .
C27 C 0.8311(3) 0.4524(2) 0.01371(8) 0.0276(6) Uani 1 1 d . . .
C28 C 0.9561(2) 0.7120(2) 0.04658(7) 0.0212(5) Uani 1 1 d . . .
C29 C 0.8735(3) 0.8070(2) 0.05588(7) 0.0237(5) Uani 1 1 d . . .
C30 C 0.8570(3) 0.9056(2) 0.03222(8) 0.0289(6) Uani 1 1 d . . .
C31 C 0.9200(3) 0.9083(2) -0.00290(8) 0.0296(6) Uani 1 1 d . . .
C32 C 0.9985(3) 0.8135(3) -0.01404(8) 0.0267(6) Uani 1 1 d . . .
C33 C 1.0168(3) 0.7194(2) 0.01055(8) 0.0241(5) Uani 1 1 d . . .
C34 C 1.1085(3) 0.7551(2) 0.12113(7) 0.0214(5) Uani 1 1 d . . .
C35 C 1.2142(3) 0.7812(2) 0.09655(8) 0.0249(5) Uani 1 1 d . . .
C36 C 1.2957(3) 0.8793(3) 0.10157(9) 0.0299(6) Uani 1 1 d . . .
C37 C 1.2755(3) 0.9562(3) 0.13183(9) 0.0343(7) Uani 1 1 d . . .
C38 C 1.1736(3) 0.9337(3) 0.15660(9) 0.0336(6) Uani 1 1 d . . .
C39 C 1.0940(3) 0.8352(2) 0.15139(8) 0.0266(6) Uani 1 1 d . . .
Cl1 Cl 0.5490(2) -0.1062(3) 0.21753(10) 0.1224(9) Uani 0.777(3) 1 d P A 1
Cl2 Cl 0.8029(2) 0.01345(19) 0.22004(6) 0.0657(5) Uani 0.777(3) 1 d P A 1
C40 C 0.7108(6) -0.1123(6) 0.2081(2) 0.0940(18) Uani 1 1 d . A 1
H40A H 0.7221 -0.1277 0.1802 0.113 Uiso 0.777(3) 1 calc PR A 1
H40B H 0.7480 -0.1819 0.2220 0.113 Uiso 0.777(3) 1 calc PR A 1
Cl1' Cl 0.6238(8) -0.1744(9) 0.2455(3) 0.1224(9) Uani 0.223(3) 1 d P A 2
Cl2' Cl 0.7600(8) 0.0430(8) 0.2184(3) 0.0657(5) Uani 0.223(3) 1 d P A 2
H40C H 0.6560 -0.1139 0.1845 0.113 Uiso 0.223(3) 1 calc PR A 2
H40D H 0.7904 -0.1611 0.2032 0.113 Uiso 0.223(3) 1 calc PR A 2

loop_
_atom_site_aniso_label
_atom_site_aniso_U_11
_atom_site_aniso_U_22
_atom_site_aniso_U_33
_atom_site_aniso_U_23
_atom_site_aniso_U_13
_atom_site_aniso_U_12
B1 0.0209(13) 0.0198(13) 0.0221(13) -0.0014(11) 0.0022(11) 0.0011(11)
F1 0.0400(9) 0.0294(8) 0.0366(9) 0.0063(7) 0.0043(8) 0.0090(7)
F2 0.0664(13) 0.0343(10) 0.0426(10) 0.0172(8) 0.0024(10) 0.0048(10)
F3 0.0590(13) 0.0535(12) 0.0368(10) 0.0139(9) 0.0148(9) -0.0118(10)
F4 0.0357(10) 0.0589(12) 0.0435(10) 0.0065(9) 0.0210(8) 0.0034(9)
F5 0.0305(8) 0.0293(8) 0.0366(9) 0.0044(7) 0.0090(7) 0.0059(7)
F6 0.0364(9) 0.0238(8) 0.0425(9) -0.0003(7) 0.0054(8) 0.0100(7)
F7 0.0564(12) 0.0174(8) 0.0657(12) 0.0028(8) -0.0106(10) -0.0019(8)
F8 0.0434(11) 0.0390(11) 0.1008(18) 0.0162(12) -0.0099(12) -0.0203(10)
F9 0.0250(9) 0.0492(12) 0.0797(15) 0.0121(11) 0.0020(9) -0.0039(9)
F10 0.0257(8) 0.0239(8) 0.0449(9) 0.0022(7) 0.0016(7) 0.0044(7)
F11 0.0279(8) 0.0435(10) 0.0326(9) -0.0078(8) -0.0021(7) 0.0059(7)
F12 0.0469(11) 0.0520(11) 0.0353(9) -0.0186(8) 0.0060(8) 0.0098(9)
F13 0.0530(12) 0.0537(12) 0.0286(9) -0.0152(8) -0.0052(8) -0.0075(10)
F14 0.0405(11) 0.0628(13) 0.0433(10) -0.0140(9) -0.0217(9) 0.0103(10)
F15 0.0307(9) 0.0453(10) 0.0455(10) -0.0162(8) -0.0094(8) 0.0143(8)
F16 0.0338(8) 0.0268(8) 0.0302(8) -0.0022(6) 0.0029(7) 0.0076(7)
F17 0.0499(11) 0.0247(8) 0.0420(9) -0.0033(7) -0.0101(8) 0.0155(8)
F18 0.0599(12) 0.0288(9) 0.0386(10) 0.0132(8) -0.0117(9) 0.0024(9)
F19 0.0427(10) 0.0377(9) 0.0241(8) 0.0060(7) 0.0005(7) -0.0076(8)
F20 0.0310(8) 0.0297(8) 0.0288(8) 0.0004(7) 0.0052(7) 0.0054(7)
F21 0.0285(8) 0.0363(9) 0.0270(8) -0.0032(7) 0.0053(6) 0.0014(7)
F22 0.0360(9) 0.0432(10) 0.0530(11) 0.0054(9) 0.0126(9) -0.0101(9)
F23 0.0500(11) 0.0342(10) 0.0706(14) -0.0029(9) -0.0021(10) -0.0199(9)
F24 0.0642(13) 0.0317(9) 0.0471(11) -0.0194(8) 0.0034(10) -0.0101(9)
F25 0.0429(10) 0.0335(9) 0.0302(8) -0.0097(7) 0.0117(7) -0.0056(8)
N1 0.0224(11) 0.0204(10) 0.0216(10) 0.0021(8) -0.0009(8) 0.0033(8)
C1 0.0205(12) 0.0186(12) 0.0236(12) 0.0000(10) 0.0017(10) 0.0040(10)
C2 0.0200(12) 0.0227(12) 0.0215(12) -0.0006(10) -0.0001(10) 0.0014(11)
C3 0.0189(12) 0.0227(12) 0.0226(12) 0.0002(10) 0.0015(10) 0.0015(10)
C4 0.0225(13) 0.0196(12) 0.0211(12) -0.0012(10) 0.0004(10) 0.0020(10)
C5 0.0267(13) 0.0264(13) 0.0251(13) 0.0013(11) 0.0007(11) 0.0043(11)
C6 0.0222(13) 0.0404(16) 0.0359(15) 0.0051(14) 0.0042(12) 0.0047(12)
C7 0.0207(14) 0.0490(19) 0.0461(18) 0.0049(15) -0.0067(13) -0.0009(13)
C8 0.0320(16) 0.0510(19) 0.0383(17) -0.0072(14) -0.0091(13) -0.0023(14)
C9 0.0289(14) 0.0346(15) 0.0276(14) -0.0035(12) -0.0011(12) 0.0006(12)
C10 0.0248(12) 0.0237(13) 0.0221(12) 0.0000(10) -0.0015(10) -0.0026(11)
C11 0.0306(14) 0.0282(14) 0.0231(12) -0.0004(11) -0.0006(11) 0.0005(11)
C12 0.0460(17) 0.0299(15) 0.0246(13) 0.0051(11) -0.0025(13) -0.0029(13)
C13 0.0439(17) 0.0360(16) 0.0258(14) 0.0035(12) 0.0049(13) -0.0124(14)
C14 0.0327(15) 0.0405(16) 0.0253(13) -0.0028(12) 0.0055(12) -0.0031(13)
C15 0.0260(13) 0.0275(14) 0.0238(12) -0.0008(11) 0.0032(11) -0.0013(11)
C16 0.0277(14) 0.0199(12) 0.0201(12) -0.0014(10) -0.0021(10) 0.0011(10)
C17 0.0296(14) 0.0213(13) 0.0266(13) -0.0013(11) -0.0036(11) 0.0009(11)
C18 0.0439(17) 0.0186(13) 0.0379(15) -0.0005(11) -0.0099(13) -0.0016(12)
C19 0.0350(16) 0.0300(16) 0.0482(17) 0.0069(14) -0.0081(14) -0.0138(13)
C20 0.0251(15) 0.0369(16) 0.0414(16) 0.0025(13) -0.0034(12) -0.0024(13)
C21 0.0277(13) 0.0228(13) 0.0275(13) 0.0016(11) -0.0037(11) 0.0002(11)
C22 0.0285(13) 0.0214(13) 0.0201(12) 0.0014(10) -0.0010(10) -0.0009(11)
C23 0.0249(13) 0.0232(13) 0.0283(13) 0.0007(11) 0.0011(11) -0.0016(11)
C24 0.0385(16) 0.0274(14) 0.0247(13) -0.0046(11) 0.0059(12) 0.0024(13)
C25 0.0422(17) 0.0337(15) 0.0213(12) -0.0056(11) -0.0033(12) -0.0067(13)
C26 0.0336(15) 0.0336(15) 0.0313(14) -0.0007(12) -0.0079(12) -0.0022(13)
C27 0.0295(14) 0.0256(13) 0.0276(13) -0.0024(11) -0.0010(11) 0.0046(12)
C28 0.0209(12) 0.0199(12) 0.0228(12) -0.0023(10) -0.0057(10) -0.0013(10)
C29 0.0234(13) 0.0252(13) 0.0225(12) -0.0013(10) -0.0047(10) -0.0007(11)
C30 0.0340(14) 0.0199(13) 0.0327(14) -0.0032(11) -0.0095(12) 0.0024(11)
C31 0.0353(15) 0.0214(13) 0.0320(14) 0.0051(11) -0.0107(12) -0.0030(12)
C32 0.0295(13) 0.0298(14) 0.0207(12) 0.0020(11) -0.0053(10) -0.0035(12)
C33 0.0230(13) 0.0229(13) 0.0262(13) -0.0025(10) -0.0035(10) 0.0006(11)
C34 0.0238(13) 0.0192(12) 0.0214(12) 0.0026(10) -0.0028(10) 0.0014(10)
C35 0.0286(14) 0.0227(13) 0.0235(12) 0.0009(10) -0.0030(10) 0.0016(11)
C36 0.0254(13) 0.0300(14) 0.0342(14) 0.0079(12) 0.0011(12) -0.0004(12)
C37 0.0364(16) 0.0229(14) 0.0434(16) 0.0006(12) -0.0083(13) -0.0084(12)
C38 0.0435(17) 0.0249(14) 0.0323(15) -0.0056(12) -0.0040(13) 0.0024(13)
C39 0.0312(14) 0.0230(13) 0.0255(13) 0.0000(11) 0.0007(11) -0.0005(11)
Cl1 0.0734(12) 0.1192(19) 0.175(3) -0.0178(17) 0.0271(14) -0.0123(12)
Cl2 0.0705(13) 0.0633(12) 0.0632(7) -0.0100(8) 0.0021(9) 0.0039(8)
C40 0.086(4) 0.079(4) 0.117(5) -0.013(3) 0.009(4) -0.007(3)
Cl1' 0.0734(12) 0.1192(19) 0.175(3) -0.0178(17) 0.0271(14) -0.0123(12)
Cl2' 0.0705(13) 0.0633(12) 0.0632(7) -0.0100(8) 0.0021(9) 0.0039(8)
C40' 0.086(4) 0.079(4) 0.117(5) -0.013(3) 0.009(4) -0.007(3)

loop_
_atom_type_symbol
_atom_type_description
_atom_type_scat_dispersion_real
_atom_type_scat_dispersion_imag
_atom_type_scat_source
C C 0.0033 0.0016 'International Tables Vol C Tables 4.2.6.8 and 6.1.1.4'
H H 0.0000 0.0000 'International Tables Vol C Tables 4.2.6.8 and 6.1.1.4'
F F 0.0171 0.0103 'International Tables Vol C Tables 4.2.6.8 and 6.1.1.4'
N N 0.0061 0.0033 'International Tables Vol C Tables 4.2.6.8 and 6.1.1.4'
B B 0.0013 0.0007 'International Tables Vol C Tables 4.2.6.8 and 6.1.1.4'
Cl Cl 0.1484 0.1585 'International Tables Vol C Tables 4.2.6.8 and 6.1.1.4'

loop_
_geom_angle_atom_site_label_1
_geom_angle_atom_site_label_2
_geom_angle_atom_site_label_3
_geom_angle
N1 B1 C10 107.8(2)
N1 B1 C4 106.6(2)
C10 B1 C4 119.1(2)
N1 B1 C1 111.1(2)
C10 B1 C1 109.6(2)
C4 B1 C1 102.5(2)
C5 N1 C9 117.6(2)
C5 N1 B1 122.4(2)
C9 N1 B1 119.3(2)
C16 C1 C2 111.5(2)
C16 C1 B1 116.6(2)
C2 C1 B1 103.6(2)
C16 C1 H1 103(2)
C2 C1 H1 112(2)
B1 C1 H1 111(2)
C3 C2 C22 126.1(2)
C3 C2 C1 114.8(2)
C22 C2 C1 119.0(2)
C2 C3 C28 126.1(2)
C2 C3 C4 114.3(2)
C28 C3 C4 119.5(2)
C34 C4 C3 114.0(2)
C34 C4 B1 117.1(2)
C3 C4 B1 104.1(2)
C34 C4 H4 108(2)
C3 C4 H4 106(2)
B1 C4 H4 107(2)
N1 C5 C6 122.3(3)
N1 C5 H5 113(2)
C6 C5 H5 125(2)
C5 C6 C7 119.7(3)
C5 C6 H6 123(2)
C7 C6 H6 117(2)
C6 C7 C8 118.8(3)
C6 C7 H7 118(2)
C8 C7 H7 123(2)
C9 C8 C7 119.0(3)
C9 C8 H8 115(2)
C7 C8 H8 125(2)
N1 C9 C8 122.6(3)
N1 C9 H9 118(2)
C8 C9 H9 119(2)
C15 C10 C11 113.5(2)
C15 C10 B1 127.6(2)
C11 C10 B1 118.0(2)
F1 C11 C12 116.4(3)
F1 C11 C10 119.2(2)
C12 C11 C10 124.4(3)
F2 C12 C13 119.8(3)
F2 C12 C11 121.0(3)
C13 C12 C11 119.2(3)
F3 C13 C14 120.2(3)
F3 C13 C12 120.5(3)
C14 C13 C12 119.3(3)
F4 C14 C13 120.4(3)
F4 C14 C15 119.6(3)
C13 C14 C15 119.9(3)
F5 C15 C10 121.6(2)
F5 C15 C14 114.7(2)
C10 C15 C14 123.7(3)
C21 C16 C17 115.1(3)
C21 C16 C1 123.8(2)
C17 C16 C1 121.1(2)
F6 C17 C18 117.6(2)
F6 C17 C16 120.1(2)
C18 C17 C16 122.3(3)
F7 C18 C19 119.9(3)
F7 C18 C17 119.8(3)
C19 C18 C17 120.3(3)
F8 C19 C18 120.3(3)
F8 C19 C20 120.6(3)
C18 C19 C20 119.1(3)
F9 C20 C21 120.8(3)
F9 C20 C19 119.4(3)
C21 C20 C19 119.8(3)
F10 C21 C20 117.4(3)
F10 C21 C16 119.2(2)
C20 C21 C16 123.4(3)
C27 C22 C23 114.8(2)
C27 C22 C2 123.4(2)
C23 C22 C2 121.8(2)
F11 C23 C24 118.3(2)
F11 C23 C22 118.5(2)
C24 C23 C22 123.1(3)
F12 C24 C23 120.5(3)
F12 C24 C25 119.6(3)
C23 C24 C25 119.8(3)
F13 C25 C26 120.7(3)
F13 C25 C24 120.1(3)
C26 C25 C24 119.2(3)
F14 C26 C25 120.1(3)
F14 C26 C27 120.0(3)
C25 C26 C27 119.9(3)
F15 C27 C26 117.7(3)
F15 C27 C22 119.1(2)
C26 C27 C22 123.2(3)
C29 C28 C33 115.4(2)
C29 C28 C3 121.6(2)
C33 C28 C3 122.7(2)
F16 C29 C30 117.3(2)
F16 C29 C28 119.9(2)
C30 C29 C28 122.8(2)
F17 C30 C31 120.1(2)
F17 C30 C29 120.8(3)
C31 C30 C29 119.1(3)
F18 C31 C30 120.2(3)
F18 C31 C32 119.8(3)
C30 C31 C32 120.0(3)
F19 C32 C33 120.2(3)
F19 C32 C31 120.3(2)
C33 C32 C31 119.5(3)
F20 C33 C32 117.3(2)
F20 C33 C28 119.6(2)
C32 C33 C28 123.0(3)
C39 C34 C35 114.1(2)
C39 C34 C4 121.0(2)
C35 C34 C4 124.9(2)
F21 C35 C36 116.9(2)
F21 C35 C34 120.0(2)
C36 C35 C34 123.1(3)
F22 C36 C37 120.3(3)
F22 C36 C35 119.5(3)
C37 C36 C35 120.2(3)
F23 C37 C38 121.0(3)
F23 C37 C36 120.4(3)
C38 C37 C36 118.6(3)
F24 C38 C37 119.7(3)
F24 C38 C39 119.7(3)
C37 C38 C39 120.6(3)
F25 C39 C38 117.7(2)
F25 C39 C34 118.8(2)
C38 C39 C34 123.5(3)
Cl1 C40 Cl2 116.7(4)
Cl1 C40 H40A 108.1
Cl2 C40 H40A 108.1
Cl1 C40 H40B 108.1
Cl2 C40 H40B 108.1
H40A C40 H40B 107.3

loop_
_geom_bond_atom_site_label_1
_geom_bond_atom_site_label_2
_geom_bond_distance
B1 N1 1.616(3)
B1 C10 1.641(4)
B1 C4 1.665(4)
B1 C1 1.673(4)
F1 C11 1.348(3)
F2 C12 1.340(4)
F3 C13 1.345(3)
F4 C14 1.352(4)
F5 C15 1.345(3)
F6 C17 1.339(3)
F7 C18 1.342(3)
F8 C19 1.339(4)
F9 C20 1.341(4)
F10 C21 1.354(3)
F11 C23 1.342(3)
F12 C24 1.341(3)
F13 C25 1.339(3)
F14 C26 1.338(4)
F15 C27 1.350(3)
F16 C29 1.345(3)
F17 C30 1.332(3)
F18 C31 1.347(3)
F19 C32 1.343(3)
F20 C33 1.343(3)
F21 C35 1.348(3)
F22 C36 1.343(3)
F23 C37 1.331(3)
F24 C38 1.349(3)
F25 C39 1.350(3)
N1 C5 1.350(4)
N1 C9 1.352(4)
C1 C16 1.508(4)
C1 C2 1.531(4)
C1 H1 0.83(4)
C2 C3 1.331(4)
C2 C22 1.478(4)
C3 C28 1.485(4)
C3 C4 1.526(4)
C4 C34 1.519(4)
C4 H4 0.90(3)
C5 C6 1.370(4)
C5 H5 0.88(4)
C6 C7 1.372(5)
C6 H6 0.92(4)
C7 C8 1.385(5)
C7 H7 0.93(4)
C8 C9 1.370(5)
C8 H8 1.07(4)
C9 H9 0.98(4)
C10 C15 1.385(4)
C10 C11 1.402(4)
C11 C12 1.377(4)
C12 C13 1.376(5)
C13 C14 1.370(5)
C14 C15 1.388(4)
C16 C21 1.388(4)
C16 C17 1.396(4)
C17 C18 1.380(4)
C18 C19 1.370(5)
C19 C20 1.378(5)
C20 C21 1.369(4)
C22 C27 1.394(4)
C22 C23 1.394(4)
C23 C24 1.370(4)
C24 C25 1.382(4)
C25 C26 1.372(4)
C26 C27 1.372(4)
C28 C29 1.391(4)
C28 C33 1.398(4)
C29 C30 1.384(4)
C30 C31 1.378(4)
C31 C32 1.380(4)
C32 C33 1.367(4)
C34 C39 1.389(4)
C34 C35 1.403(4)
C35 C36 1.384(4)
C36 C37 1.373(4)
C37 C38 1.370(5)
C38 C39 1.376(4)
Cl1 C40 1.678(7)
Cl2 C40 1.738(6)
C40 H40A 0.9900
C40 H40B 0.9900

loop_
_geom_torsion_atom_site_label_1
_geom_torsion_atom_site_label_2
_geom_torsion_atom_site_label_3
_geom_torsion_atom_site_label_4
_geom_torsion
C10 B1 N1 C5 149.1(2)
C4 B1 N1 C5 -82.0(3)
C1 B1 N1 C5 29.0(3)
C10 B1 N1 C9 -40.3(3)
C4 B1 N1 C9 88.7(3)
C1 B1 N1 C9 -160.4(2)
N1 B1 C1 C16 129.7(2)
C10 B1 C1 C16 10.7(3)
C4 B1 C1 C16 -116.7(2)
N1 B1 C1 C2 -107.5(2)
C10 B1 C1 C2 133.5(2)
C4 B1 C1 C2 6.1(2)
C16 C1 C2 C3 123.8(3)
B1 C1 C2 C3 -2.3(3)
C16 C1 C2 C22 -53.4(3)
B1 C1 C2 C22 -179.5(2)
C22 C2 C3 C28 -5.3(5)
C1 C2 C3 C28 177.7(2)
C22 C2 C3 C4 173.8(2)
C1 C2 C3 C4 -3.2(3)
C2 C3 C4 C34 136.0(2)
C28 C3 C4 C34 -44.9(3)
C2 C3 C4 B1 7.1(3)
C28 C3 C4 B1 -173.7(2)
N1 B1 C4 C34 -17.7(3)
C10 B1 C4 C34 104.4(3)
C1 B1 C4 C34 -134.6(2)
N1 B1 C4 C3 109.2(2)
C10 B1 C4 C3 -128.7(2)
C1 B1 C4 C3 -7.6(2)
C9 N1 C5 C6 0.1(4)
B1 N1 C5 C6 170.9(3)
N1 C5 C6 C7 0.4(5)
C5 C6 C7 C8 -0.1(5)
C6 C7 C8 C9 -0.8(5)
C5 N1 C9 C8 -1.0(4)
B1 N1 C9 C8 -172.1(3)
C7 C8 C9 N1 1.4(5)
N1 B1 C10 C15 134.9(3)
C4 B1 C10 C15 13.4(4)
C1 B1 C10 C15 -104.0(3)
N1 B1 C10 C11 -56.5(3)
C4 B1 C10 C11 -178.0(2)
C1 B1 C10 C11 64.5(3)
C15 C10 C11 F1 178.7(2)
B1 C10 C11 F1 8.5(4)
C15 C10 C11 C12 1.2(4)
B1 C10 C11 C12 -168.9(3)
F1 C11 C12 F2 2.4(4)
C10 C11 C12 F2 179.9(3)
F1 C11 C12 C13 -177.0(3)
C10 C11 C12 C13 0.5(5)
F2 C12 C13 F3 -1.8(4)
C11 C12 C13 F3 177.6(3)
F2 C12 C13 C14 178.8(3)
C11 C12 C13 C14 -1.8(4)
F3 C13 C14 F4 0.6(4)
C12 C13 C14 F4 -180.0(3)
F3 C13 C14 C15 -178.1(3)
C12 C13 C14 C15 1.3(5)
C11 C10 C15 F5 179.8(2)
B1 C10 C15 F5 -11.2(4)
C11 C10 C15 C14 -1.8(4)
B1 C10 C15 C14 167.2(3)
F4 C14 C15 F5 0.4(4)
C13 C14 C15 F5 179.1(3)
F4 C14 C15 C10 -178.1(3)
C13 C14 C15 C10 0.6(4)
C2 C1 C16 C21 -54.0(3)
B1 C1 C16 C21 64.6(3)
C2 C1 C16 C17 126.3(3)
B1 C1 C16 C17 -115.2(3)
C21 C16 C17 F6 -179.5(2)
C1 C16 C17 F6 0.3(4)
C21 C16 C17 C18 0.5(4)
C1 C16 C17 C18 -179.7(3)
F6 C17 C18 F7 0.0(4)
C16 C17 C18 F7 -180.0(3)
F6 C17 C18 C19 179.8(3)
C16 C17 C18 C19 -0.3(5)
F7 C18 C19 F8 -1.9(5)
C17 C18 C19 F8 178.4(3)
F7 C18 C19 C20 179.2(3)
C17 C18 C19 C20 -0.6(5)
F8 C19 C20 F9 1.4(5)
C18 C19 C20 F9 -179.6(3)
F8 C19 C20 C21 -177.9(3)
C18 C19 C20 C21 1.0(5)
F9 C20 C21 F10 1.2(4)
C19 C20 C21 F10 -179.5(3)
F9 C20 C21 C16 179.9(3)
C19 C20 C21 C16 -0.8(5)
C17 C16 C21 F10 178.7(2)
C1 C16 C21 F10 -1.1(4)
C17 C16 C21 C20 0.0(4)
C1 C16 C21 C20 -179.8(3)
C3 C2 C22 C27 -57.5(4)
C1 C2 C22 C27 119.4(3)
C3 C2 C22 C23 124.0(3)
C1 C2 C22 C23 -59.1(3)
C27 C22 C23 F11 177.8(2)
C2 C22 C23 F11 -3.5(4)
C27 C22 C23 C24 -0.1(4)
C2 C22 C23 C24 178.6(3)
F11 C23 C24 F12 1.3(4)
C22 C23 C24 F12 179.2(3)
F11 C23 C24 C25 -177.6(3)
C22 C23 C24 C25 0.3(4)
F12 C24 C25 F13 1.1(4)
C23 C24 C25 F13 -180.0(3)
F12 C24 C25 C26 -179.1(3)
C23 C24 C25 C26 -0.2(4)
F13 C25 C26 F14 -0.9(4)
C24 C25 C26 F14 179.3(3)
F13 C25 C26 C27 179.7(3)
C24 C25 C26 C27 -0.1(4)
F14 C26 C27 F15 1.3(4)
C25 C26 C27 F15 -179.3(3)
F14 C26 C27 C22 -179.0(3)
C25 C26 C27 C22 0.4(5)
C23 C22 C27 F15 179.4(2)
C2 C22 C27 F15 0.7(4)
C23 C22 C27 C26 -0.2(4)
C2 C22 C27 C26 -178.9(3)
C2 C3 C28 C29 136.7(3)
C4 C3 C28 C29 -42.3(4)
C2 C3 C28 C33 -49.5(4)
C4 C3 C28 C33 131.5(3)
C33 C28 C29 F16 175.7(2)
C3 C28 C29 F16 -10.0(4)
C33 C28 C29 C30 -3.3(4)
C3 C28 C29 C30 171.0(2)
F16 C29 C30 F17 3.1(4)
C28 C29 C30 F17 -177.8(2)
F16 C29 C30 C31 -176.0(2)
C28 C29 C30 C31 3.1(4)
F17 C30 C31 F18 0.1(4)
C29 C30 C31 F18 179.2(2)
F17 C30 C31 C32 -179.2(2)
C29 C30 C31 C32 -0.1(4)
F18 C31 C32 F19 -1.5(4)
C30 C31 C32 F19 177.9(2)
F18 C31 C32 C33 178.4(2)
C30 C31 C32 C33 -2.3(4)
F19 C32 C33 F20 3.4(4)
C31 C32 C33 F20 -176.4(2)
F19 C32 C33 C28 -178.2(2)
C31 C32 C33 C28 2.0(4)
C29 C28 C33 F20 179.1(2)
C3 C28 C33 F20 4.9(4)
C29 C28 C33 C32 0.7(4)
C3 C28 C33 C32 -173.5(3)
C3 C4 C34 C39 145.6(2)
B1 C4 C34 C39 -92.5(3)
C3 C4 C34 C35 -34.9(4)
B1 C4 C34 C35 87.0(3)
C39 C34 C35 F21 179.3(2)
C4 C34 C35 F21 -0.3(4)
C39 C34 C35 C36 -1.0(4)
C4 C34 C35 C36 179.4(2)
F21 C35 C36 F22 0.4(4)
C34 C35 C36 F22 -179.3(2)
F21 C35 C36 C37 -179.9(2)
C34 C35 C36 C37 0.4(4)
F22 C36 C37 F23 0.9(4)
C35 C36 C37 F23 -178.7(3)
F22 C36 C37 C38 179.5(3)
C35 C36 C37 C38 -0.1(4)
F23 C37 C38 F24 0.6(5)
C36 C37 C38 F24 -178.0(3)
F23 C37 C38 C39 179.2(3)
C36 C37 C38 C39 0.6(4)
F24 C38 C39 F25 -1.4(4)
C37 C38 C39 F25 180.0(3)
F24 C38 C39 C34 177.2(3)
C37 C38 C39 C34 -1.4(5)
C35 C34 C39 F25 -179.9(2)
C4 C34 C39 F25 -0.3(4)
C35 C34 C39 C38 1.5(4)
C4 C34 C39 C38 -178.9(3)
